data_7704378
loop_
_publ_author_name
'Yadav, Ravi'
'Hossain, Md Elius'
'Peedika Paramban, Ramees'
'Simler, Thomas'
'Schoo, Christoph'
'Wang, Jun'
'Deacon, Glen B.'
'Junk, Peter C.'
'Roesky, Peter W.'

_publ_section_title
;
 3d-4f heterometallic complexes by the reduction of transition metal
 carbonyls with bulky Ln<sup>II</sup> amidinates.
;
_journal_issue 23
_journal_name_full 'Dalton transactions (Cambridge, England : 2003)'
_journal_page_first 7701
_journal_page_last 7707
_journal_paper_doi 10.1039/d0dt01271h
_journal_volume 49
_journal_year 2020
_chemical_formula_moiety 'C58 H78 Co N4 O5 Yb'
_chemical_formula_sum 'C58 H78 Co N4 O5 Yb'
_chemical_formula_weight 1143.21
_space_group_crystal_system triclinic
_space_group_IT_number 2
_space_group_name_Hall '-P 1'
_space_group_name_H-M_alt 'P -1'
_atom_sites_solution_hydrogens mixed
_atom_sites_solution_primary dual
_audit_creation_date 2019-07-24
_audit_creation_method
;
Olex2 1.2
(compiled 2018.05.29 svn.r3508 for OlexSys, GUI svn.r5506)
;
_audit_update_record
;
2020-04-03 deposited with the CCDC.	2020-05-01 downloaded from the CCDC.
;
_cell_angle_alpha 82.87(3)
_cell_angle_beta 77.96(3)
_cell_angle_gamma 68.54(3)
_cell_formula_units_Z 2
_cell_length_a 12.205(2)
_cell_length_b 14.110(3)
_cell_length_c 18.032(4)
_cell_measurement_reflns_used 24210
_cell_measurement_temperature 150
_cell_measurement_theta_max 29.55
_cell_measurement_theta_min 1.55
_cell_volume 2822.6(12)
_computing_molecular_graphics 'Olex2 (Dolomanov et al., 2009)'
_computing_publication_material 'Olex2 (Dolomanov et al., 2009)'
_computing_structure_refinement 'ShelXL (Sheldrick, 2015)'
_computing_structure_solution 'ShelXT (Sheldrick, 2015)'
_diffrn_ambient_temperature 150
_diffrn_detector 'image plate (34cm diameter)'
_diffrn_detector_area_resol_mean 6.67
_diffrn_detector_type 'STOE image plate'
_diffrn_measured_fraction_theta_full 0.997
_diffrn_measured_fraction_theta_max 0.997
_diffrn_measurement_device 'two-circle goniometer'
_diffrn_measurement_device_type 'STOE IPDS 2'
_diffrn_measurement_method '\w scans'
_diffrn_radiation_collimation '0.5mm monocapillary'
_diffrn_radiation_monochromator 'plane graphite'
_diffrn_radiation_type MoK\a
_diffrn_radiation_wavelength 0.71073
_diffrn_reflns_av_R_equivalents 0.0260
_diffrn_reflns_av_unetI/netI 0.0443
_diffrn_reflns_Laue_measured_fraction_full 0.997
_diffrn_reflns_Laue_measured_fraction_max 0.997
_diffrn_reflns_limit_h_max 14
_diffrn_reflns_limit_h_min -15
_diffrn_reflns_limit_k_max 17
_diffrn_reflns_limit_k_min -17
_diffrn_reflns_limit_l_max 21
_diffrn_reflns_limit_l_min -22
_diffrn_reflns_number 21947
_diffrn_reflns_point_group_measured_fraction_full 0.997
_diffrn_reflns_point_group_measured_fraction_max 0.997
_diffrn_reflns_theta_full 25.242
_diffrn_reflns_theta_max 26.009
_diffrn_reflns_theta_min 1.553
_diffrn_source 'sealed tube, 12x0.4mm long-fine focus'
_exptl_absorpt_coefficient_mu 1.989
_exptl_absorpt_correction_T_max 0.8434
_exptl_absorpt_correction_T_min 0.5402
_exptl_absorpt_correction_type multi-scan
_exptl_absorpt_process_details 'STOE XRED, XSHAPE & LANA'
_exptl_crystal_colour orange
_exptl_crystal_colour_primary orange
_exptl_crystal_density_diffrn 1.345
_exptl_crystal_description fragment
_exptl_crystal_F_000 1182
_exptl_crystal_size_max 0.293
_exptl_crystal_size_mid 0.191
_exptl_crystal_size_min 0.076
_refine_diff_density_max 0.678
_refine_diff_density_min -0.398
_refine_diff_density_rms 0.073
_refine_ls_extinction_method none
_refine_ls_goodness_of_fit_ref 0.968
_refine_ls_hydrogen_treatment mixed
_refine_ls_matrix_type full
_refine_ls_number_parameters 646
_refine_ls_number_reflns 11066
_refine_ls_number_restraints 0
_refine_ls_restrained_S_all 0.968
_refine_ls_R_factor_all 0.0378
_refine_ls_R_factor_gt 0.0258
_refine_ls_shift/su_max 0.004
_refine_ls_shift/su_mean 0.000
_refine_ls_structure_factor_coef Fsqd
_refine_ls_weighting_details 'w=1/[\s^2^(Fo^2^)+(0.0302P)^2^] where P=(Fo^2^+2Fc^2^)/3'
_refine_ls_weighting_scheme calc
_refine_ls_wR_factor_gt 0.0526
_refine_ls_wR_factor_ref 0.0549
_reflns_Friedel_coverage 0.000
_reflns_number_gt 9247
_reflns_number_total 11066
_reflns_threshold_expression 'I > 2\s(I)'
_cod_data_source_file d0dt01271h2.cif
_cod_data_source_block ry308ry
_cod_depositor_comments 'Adding full bibliography for 7704376--7704379.cif.'
_cod_original_cell_volume 2822.5(12)
_cod_database_code 7704378
_shelx_shelxl_version_number 2018/3
_shelx_space_group_comment
;
The symmetry employed for this shelxl refinement is uniquely defined
by the following loop, which should always be used as a source of
symmetry information in preference to the above space-group names.
They are only intended as comments.
;
_olex2_refinement_description
;
1. Fixed Uiso
 At 1.2 times of:
  All C(H) groups, All C(H,H) groups
 At 1.5 times of:
  All C(H,H,H) groups
2.a Ternary CH refined with riding coordinates:
 C17(H17), C20(H20), C29(H29), C32(H32), C41(H41), C44(H44), C53(H53), C56(H56)
2.b Secondary CH2 refined with riding coordinates:
 C7(H7A,H7B), C8(H8A,H8B), C9(H9A,H9B), C10(H10A,H10B)
2.c Aromatic/amide H refined with riding coordinates:
 C13(H13), C14(H14), C15(H15), C25(H25), C26(H26), C27(H27), C37(H37),
 C38(H38), C39(H39), C49(H49), C50(H50), C51(H51)
2.d Idealised Me refined as rotating group:
 C18(H18A,H18B,H18C), C19(H19A,H19B,H19C), C21(H21A,H21B,H21C), C22(H22A,H22B,
 H22C), C30(H30A,H30B,H30C), C31(H31A,H31B,H31C), C33(H33B,H33A,H33C), C34(H34A,
 H34B,H34C), C42(H42A,H42B,H42C), C43(H43A,H43B,H43C), C45(H45A,H45B,H45C),
 C46(H46A,H46B,H46C), C54(H54A,H54B,H54C), C55(H55A,H55B,H55C), C57(H57A,H57B,
 H57C), C58(H58A,H58B,H58C)
;
_olex2_diffrn_ambient_temperature_device 'Oxford Cryosystems'
_olex2_submission_special_instructions 'No special instructions were received'

loop_
_space_group_symop_operation_xyz
'x, y, z'
'-x, -y, -z'

loop_
_atom_site_label
_atom_site_type_symbol
_atom_site_fract_x
_atom_site_fract_y
_atom_site_fract_z
_atom_site_U_iso_or_equiv
_atom_site_adp_type
_atom_site_occupancy
_atom_site_site_symmetry_order
_atom_site_calc_flag
_atom_site_refinement_flags_posn
_atom_site_refinement_flags_adp
_atom_site_refinement_flags_occupancy
_atom_site_disorder_assembly
_atom_site_disorder_group
Yb Yb 0.54612(2) 0.29397(2) 0.76504(2) 0.01958(4) Uani 1 1 d . . . . .
Co Co 0.18861(4) 0.62769(3) 0.81529(2) 0.04119(11) Uani 1 1 d . . . . .
O1 O 0.38464(16) 0.43394(15) 0.79538(10) 0.0323(5) Uani 1 1 d . . . . .
O2 O -0.0276(3) 0.6173(3) 0.7765(3) 0.1439(19) Uani 1 1 d . . . . .
O3 O 0.2328(3) 0.8088(2) 0.73611(18) 0.0936(11) Uani 1 1 d . . . . .
O4 O 0.1259(2) 0.6618(2) 0.97656(13) 0.0607(7) Uani 1 1 d . . . . .
O5 O 0.62333(18) 0.36304(15) 0.84186(10) 0.0335(5) Uani 1 1 d . . . . .
N1 N 0.54755(18) 0.27861(17) 0.63894(10) 0.0207(5) Uani 1 1 d . . . . .
N2 N 0.67316(18) 0.34755(16) 0.66746(11) 0.0210(5) Uani 1 1 d . . . . .
N3 N 0.63560(19) 0.13980(17) 0.82476(11) 0.0227(5) Uani 1 1 d . . . . .
N4 N 0.43804(19) 0.19030(17) 0.82153(11) 0.0223(5) Uani 1 1 d . . . . .
C1 C 0.3048(3) 0.5149(2) 0.80133(15) 0.0341(7) Uani 1 1 d . . . . .
C2 C 0.0566(4) 0.6235(4) 0.7905(3) 0.0809(15) Uani 1 1 d . . . . .
C3 C 0.2151(3) 0.7378(3) 0.7668(2) 0.0638(12) Uani 1 1 d . . . . .
C4 C 0.1492(3) 0.6509(3) 0.91287(19) 0.0422(8) Uani 1 1 d . . . . .
C5 C 0.6247(2) 0.3260(2) 0.61616(14) 0.0213(6) Uani 1 1 d . . . . .
H5 H 0.644(2) 0.345(2) 0.5646(14) 0.024(7) Uiso 1 1 d . . . . .
C6 C 0.5341(2) 0.1222(2) 0.84342(13) 0.0227(6) Uani 1 1 d . . . . .
H6 H 0.530(2) 0.067(2) 0.8722(14) 0.019(7) Uiso 1 1 d . . . . .
C7 C 0.7524(3) 0.3319(3) 0.83687(16) 0.0401(8) Uani 1 1 d . . . . .
H7A H 0.794179 0.311303 0.786243 0.048 Uiso 1 1 calc R . . . .
H7B H 0.780930 0.275859 0.873218 0.048 Uiso 1 1 calc R . . . .
C8 C 0.7699(4) 0.4271(3) 0.8554(2) 0.0599(11) Uani 1 1 d . . . . .
H8A H 0.843521 0.409972 0.874876 0.072 Uiso 1 1 calc R . . . .
H8B H 0.770808 0.473672 0.811184 0.072 Uiso 1 1 calc R . . . .
C9 C 0.6618(4) 0.4720(3) 0.9156(2) 0.0652(12) Uani 1 1 d . . . . .
H9A H 0.677092 0.442303 0.965576 0.078 Uiso 1 1 calc R . . . .
H9B H 0.640404 0.545291 0.915605 0.078 Uiso 1 1 calc R . . . .
C10 C 0.5641(3) 0.4454(3) 0.89400(18) 0.0523(9) Uani 1 1 d . . . . .
H10A H 0.517934 0.423342 0.938708 0.063 Uiso 1 1 calc R . . . .
H10B H 0.510674 0.504125 0.869504 0.063 Uiso 1 1 calc R . . . .
C11 C 0.4907(2) 0.2597(2) 0.58225(13) 0.0219(6) Uani 1 1 d . . . . .
C12 C 0.5536(2) 0.1808(2) 0.53309(14) 0.0258(6) Uani 1 1 d . . . . .
C13 C 0.4942(3) 0.1640(2) 0.48018(14) 0.0303(6) Uani 1 1 d . . . . .
H13 H 0.534890 0.112035 0.446793 0.036 Uiso 1 1 calc R . . . .
C14 C 0.3779(3) 0.2223(2) 0.47648(15) 0.0320(7) Uani 1 1 d . . . . .
H14 H 0.339724 0.209304 0.441408 0.038 Uiso 1 1 calc R . . . .
C15 C 0.3174(3) 0.3004(2) 0.52498(14) 0.0294(6) Uani 1 1 d . . . . .
H15 H 0.238452 0.340013 0.521959 0.035 Uiso 1 1 calc R . . . .
C16 C 0.3717(2) 0.3213(2) 0.57825(14) 0.0252(6) Uani 1 1 d . . . . .
C17 C 0.3019(2) 0.4083(2) 0.62993(14) 0.0261(6) Uani 1 1 d . . . . .
H17 H 0.358682 0.420548 0.655369 0.031 Uiso 1 1 calc R . . . .
C18 C 0.2407(3) 0.5075(2) 0.58614(16) 0.0404(8) Uani 1 1 d . . . . .
H18A H 0.299896 0.526710 0.550136 0.061 Uiso 1 1 calc GR . . . .
H18B H 0.198307 0.560546 0.621055 0.061 Uiso 1 1 calc GR . . . .
H18C H 0.185381 0.497429 0.559804 0.061 Uiso 1 1 calc GR . . . .
C19 C 0.2112(3) 0.3785(2) 0.69136(15) 0.0361(7) Uani 1 1 d . . . . .
H19A H 0.154376 0.365847 0.667996 0.054 Uiso 1 1 calc GR . . . .
H19B H 0.170175 0.432962 0.725211 0.054 Uiso 1 1 calc GR . . . .
H19C H 0.252230 0.317923 0.719390 0.054 Uiso 1 1 calc GR . . . .
C20 C 0.6827(2) 0.1124(2) 0.53440(15) 0.0316(7) Uani 1 1 d . . . . .
H20 H 0.708049 0.130536 0.577097 0.038 Uiso 1 1 calc R . . . .
C21 C 0.6944(3) 0.0005(2) 0.54657(18) 0.0431(8) Uani 1 1 d . . . . .
H21A H 0.647087 -0.009774 0.594444 0.065 Uiso 1 1 calc GR . . . .
H21B H 0.776689 -0.041029 0.546507 0.065 Uiso 1 1 calc GR . . . .
H21C H 0.666727 -0.018172 0.506427 0.065 Uiso 1 1 calc GR . . . .
C22 C 0.7651(3) 0.1285(3) 0.46172(19) 0.0563(10) Uani 1 1 d . . . . .
H22A H 0.740988 0.112267 0.418953 0.084 Uiso 1 1 calc GR . . . .
H22B H 0.845926 0.084918 0.464374 0.084 Uiso 1 1 calc GR . . . .
H22C H 0.760369 0.198362 0.456063 0.084 Uiso 1 1 calc GR . . . .
C23 C 0.7487(2) 0.4077(2) 0.64518(13) 0.0237(6) Uani 1 1 d . . . . .
C24 C 0.7018(2) 0.5114(2) 0.66019(14) 0.0263(6) Uani 1 1 d . . . . .
C25 C 0.7773(3) 0.5683(2) 0.64297(15) 0.0327(7) Uani 1 1 d . . . . .
H25 H 0.747618 0.636548 0.654461 0.039 Uiso 1 1 calc R . . . .
C26 C 0.8956(3) 0.5245(3) 0.60906(16) 0.0376(7) Uani 1 1 d . . . . .
H26 H 0.945030 0.563085 0.597283 0.045 Uiso 1 1 calc R . . . .
C27 C 0.9391(3) 0.4238(3) 0.59303(16) 0.0369(7) Uani 1 1 d . . . . .
H27 H 1.018158 0.395434 0.569074 0.044 Uiso 1 1 calc R . . . .
C28 C 0.8695(2) 0.3622(2) 0.61119(15) 0.0303(7) Uani 1 1 d . . . . .
C29 C 0.9257(3) 0.2505(3) 0.59531(19) 0.0430(8) Uani 1 1 d . . . . .
H29 H 0.864216 0.219279 0.611168 0.052 Uiso 1 1 calc R . . . .
C30 C 1.0267(3) 0.1966(3) 0.6407(3) 0.0785(14) Uani 1 1 d . . . . .
H30A H 1.086358 0.228033 0.627285 0.118 Uiso 1 1 calc GR . . . .
H30B H 1.062087 0.125983 0.629218 0.118 Uiso 1 1 calc GR . . . .
H30C H 0.994867 0.202081 0.694001 0.118 Uiso 1 1 calc GR . . . .
C31 C 0.9735(4) 0.2360(4) 0.5104(2) 0.0789(14) Uani 1 1 d . . . . .
H31A H 0.909030 0.267651 0.482638 0.118 Uiso 1 1 calc GR . . . .
H31B H 1.008004 0.164494 0.501658 0.118 Uiso 1 1 calc GR . . . .
H31C H 1.033375 0.266797 0.493811 0.118 Uiso 1 1 calc GR . . . .
C32 C 0.5704(2) 0.5618(2) 0.69312(15) 0.0308(6) Uani 1 1 d . . . . .
H32 H 0.546773 0.512126 0.729530 0.037 Uiso 1 1 calc R . . . .
C33 C 0.5434(3) 0.6567(2) 0.73605(18) 0.0452(8) Uani 1 1 d . . . . .
H33B H 0.463058 0.676448 0.763967 0.068 Uiso 1 1 calc GR . . . .
H33A H 0.551875 0.711328 0.700577 0.068 Uiso 1 1 calc GR . . . .
H33C H 0.598321 0.642116 0.770624 0.068 Uiso 1 1 calc GR . . . .
C34 C 0.4930(3) 0.5873(2) 0.63087(16) 0.0361(7) Uani 1 1 d . . . . .
H34A H 0.511015 0.638449 0.595428 0.054 Uiso 1 1 calc GR . . . .
H34B H 0.409929 0.612282 0.653659 0.054 Uiso 1 1 calc GR . . . .
H34C H 0.509831 0.526855 0.604739 0.054 Uiso 1 1 calc GR . . . .
C35 C 0.3282(2) 0.1699(2) 0.83734(14) 0.0241(6) Uani 1 1 d . . . . .
C36 C 0.2385(3) 0.2171(2) 0.89798(15) 0.0326(7) Uani 1 1 d . . . . .
C37 C 0.1307(3) 0.2003(3) 0.91004(17) 0.0407(8) Uani 1 1 d . . . . .
H37 H 0.070107 0.232388 0.949097 0.049 Uiso 1 1 calc R . . . .
C38 C 0.1116(3) 0.1374(3) 0.86559(16) 0.0399(8) Uani 1 1 d . . . . .
H38 H 0.039051 0.126691 0.874850 0.048 Uiso 1 1 calc R . . . .
C39 C 0.2005(3) 0.0906(2) 0.80738(15) 0.0321(7) Uani 1 1 d . . . . .
H39 H 0.187626 0.047425 0.777863 0.038 Uiso 1 1 calc R . . . .
C40 C 0.3091(2) 0.1062(2) 0.79156(14) 0.0250(6) Uani 1 1 d . . . . .
C41 C 0.4033(3) 0.0546(2) 0.72523(14) 0.0294(6) Uani 1 1 d . . . . .
H41 H 0.464892 0.085959 0.715227 0.035 Uiso 1 1 calc R . . . .
C42 C 0.3510(3) 0.0685(2) 0.65347(15) 0.0367(7) Uani 1 1 d . . . . .
H42A H 0.298592 0.030246 0.659628 0.055 Uiso 1 1 calc GR . . . .
H42B H 0.414611 0.044575 0.611239 0.055 Uiso 1 1 calc GR . . . .
H42C H 0.306889 0.139446 0.644209 0.055 Uiso 1 1 calc GR . . . .
C43 C 0.4630(3) -0.0591(3) 0.74439(18) 0.0543(10) Uani 1 1 d . . . . .
H43A H 0.498991 -0.067744 0.788444 0.081 Uiso 1 1 calc GR . . . .
H43B H 0.523373 -0.089635 0.702268 0.081 Uiso 1 1 calc GR . . . .
H43C H 0.403989 -0.091279 0.754503 0.081 Uiso 1 1 calc GR . . . .
C44 C 0.2574(3) 0.2819(3) 0.95275(18) 0.0494(9) Uani 1 1 d . . . . .
H44 H 0.335572 0.289246 0.934656 0.059 Uiso 1 1 calc R . . . .
C45 C 0.1622(4) 0.3872(3) 0.9577(2) 0.0713(12) Uani 1 1 d . . . . .
H45A H 0.161683 0.420846 0.908008 0.107 Uiso 1 1 calc GR . . . .
H45B H 0.179230 0.426282 0.990859 0.107 Uiso 1 1 calc GR . . . .
H45C H 0.085441 0.381389 0.977281 0.107 Uiso 1 1 calc GR . . . .
C46 C 0.2572(4) 0.2285(4) 1.0321(2) 0.0824(14) Uani 1 1 d . . . . .
H46A H 0.178345 0.227932 1.053033 0.124 Uiso 1 1 calc GR . . . .
H46B H 0.280357 0.264398 1.064358 0.124 Uiso 1 1 calc GR . . . .
H46C H 0.312664 0.159680 1.028637 0.124 Uiso 1 1 calc GR . . . .
C47 C 0.7377(2) 0.0725(2) 0.85607(15) 0.0281(6) Uani 1 1 d . . . . .
C48 C 0.8294(3) -0.0003(3) 0.81104(16) 0.0387(8) Uani 1 1 d . . . . .
C49 C 0.9304(3) -0.0610(3) 0.8407(2) 0.0550(10) Uani 1 1 d . . . . .
H49 H 0.991980 -0.109016 0.810789 0.066 Uiso 1 1 calc R . . . .
C50 C 0.9409(3) -0.0513(3) 0.9131(2) 0.0587(11) Uani 1 1 d . . . . .
H50 H 1.009409 -0.092256 0.931881 0.070 Uiso 1 1 calc R . . . .
C51 C 0.8510(3) 0.0184(3) 0.95779(19) 0.0484(9) Uani 1 1 d . . . . .
H51 H 0.858869 0.023757 1.007139 0.058 Uiso 1 1 calc R . . . .
C52 C 0.7473(3) 0.0819(2) 0.93116(16) 0.0341(7) Uani 1 1 d . . . . .
C53 C 0.6469(3) 0.1516(2) 0.98509(16) 0.0401(8) Uani 1 1 d . . . . .
H53 H 0.592691 0.203083 0.954955 0.048 Uiso 1 1 calc R . . . .
C54 C 0.6878(4) 0.2072(3) 1.03570(19) 0.0688(12) Uani 1 1 d . . . . .
H54A H 0.724752 0.159988 1.074048 0.103 Uiso 1 1 calc GR . . . .
H54B H 0.619893 0.261238 1.059431 0.103 Uiso 1 1 calc GR . . . .
H54C H 0.744343 0.235258 1.005283 0.103 Uiso 1 1 calc GR . . . .
C55 C 0.5764(3) 0.0910(3) 1.03626(18) 0.0590(10) Uani 1 1 d . . . . .
H55A H 0.542276 0.062036 1.005692 0.089 Uiso 1 1 calc GR . . . .
H55B H 0.513692 0.135537 1.071143 0.089 Uiso 1 1 calc GR . . . .
H55C H 0.629040 0.037419 1.064123 0.089 Uiso 1 1 calc GR . . . .
C56 C 0.8171(3) -0.0205(3) 0.73253(17) 0.0427(8) Uani 1 1 d . . . . .
H56 H 0.749796 0.036564 0.716801 0.051 Uiso 1 1 calc R . . . .
C57 C 0.9266(4) -0.0275(4) 0.6733(2) 0.0850(15) Uani 1 1 d . . . . .
H57A H 0.947748 0.031508 0.674032 0.127 Uiso 1 1 calc GR . . . .
H57B H 0.909989 -0.030667 0.624104 0.127 Uiso 1 1 calc GR . . . .
H57C H 0.991698 -0.087783 0.684049 0.127 Uiso 1 1 calc GR . . . .
C58 C 0.7884(5) -0.1162(4) 0.7361(3) 0.1026(19) Uani 1 1 d . . . . .
H58A H 0.850930 -0.172788 0.754403 0.154 Uiso 1 1 calc GR . . . .
H58B H 0.782070 -0.128723 0.686340 0.154 Uiso 1 1 calc GR . . . .
H58C H 0.713940 -0.108197 0.769952 0.154 Uiso 1 1 calc GR . . . .

loop_
_atom_site_aniso_label
_atom_site_aniso_U_11
_atom_site_aniso_U_22
_atom_site_aniso_U_33
_atom_site_aniso_U_23
_atom_site_aniso_U_13
_atom_site_aniso_U_12
Yb 0.01968(6) 0.01811(6) 0.01896(6) 0.00029(4) -0.00257(4) -0.00517(4)
Co 0.0308(2) 0.0330(3) 0.0449(2) -0.00977(19) -0.00116(18) 0.0056(2)
O1 0.0249(11) 0.0265(12) 0.0360(10) -0.0052(8) 0.0005(8) -0.0002(9)
O2 0.063(2) 0.123(4) 0.244(5) -0.102(3) -0.079(3) 0.026(2)
O3 0.071(2) 0.058(2) 0.099(2) 0.0294(17) 0.0203(16) 0.0087(16)
O4 0.0508(16) 0.073(2) 0.0475(14) -0.0198(13) 0.0096(11) -0.0138(14)
O5 0.0420(12) 0.0301(12) 0.0327(10) -0.0033(8) -0.0122(9) -0.0140(10)
N1 0.0208(12) 0.0230(13) 0.0187(10) 0.0003(9) -0.0040(8) -0.0082(10)
N2 0.0193(11) 0.0190(12) 0.0247(11) -0.0003(9) -0.0057(8) -0.0060(10)
N3 0.0241(12) 0.0220(13) 0.0223(10) 0.0030(9) -0.0067(9) -0.0085(10)
N4 0.0205(12) 0.0225(13) 0.0218(10) 0.0001(9) -0.0019(8) -0.0064(10)
C1 0.0282(16) 0.0351(19) 0.0335(15) -0.0030(13) -0.0018(12) -0.0063(15)
C2 0.051(3) 0.067(3) 0.110(3) -0.047(3) -0.034(2) 0.020(2)
C3 0.041(2) 0.045(2) 0.063(2) 0.0081(19) 0.0135(17) 0.0186(18)
C4 0.0287(17) 0.035(2) 0.056(2) -0.0127(15) 0.0064(14) -0.0073(15)
C5 0.0185(13) 0.0194(14) 0.0217(13) 0.0027(10) -0.0026(10) -0.0035(11)
C6 0.0294(15) 0.0233(16) 0.0155(12) 0.0019(11) -0.0026(10) -0.0110(13)
C7 0.0408(19) 0.053(2) 0.0349(16) 0.0095(14) -0.0176(13) -0.0234(17)
C8 0.086(3) 0.061(3) 0.062(2) 0.0204(19) -0.041(2) -0.053(2)
C9 0.098(3) 0.047(2) 0.066(2) -0.0080(19) -0.039(2) -0.028(2)
C10 0.075(3) 0.044(2) 0.0402(18) -0.0122(15) -0.0139(17) -0.018(2)
C11 0.0243(14) 0.0231(15) 0.0212(12) 0.0046(10) -0.0057(10) -0.0126(12)
C12 0.0295(15) 0.0266(16) 0.0237(13) 0.0003(11) -0.0028(11) -0.0142(13)
C13 0.0407(18) 0.0282(17) 0.0244(13) -0.0022(11) -0.0073(12) -0.0137(14)
C14 0.0409(18) 0.0358(18) 0.0297(14) 0.0025(12) -0.0160(12) -0.0215(15)
C15 0.0249(15) 0.0325(18) 0.0346(15) 0.0039(12) -0.0105(11) -0.0136(13)
C16 0.0260(15) 0.0276(16) 0.0245(13) 0.0033(11) -0.0043(10) -0.0139(13)
C17 0.0214(14) 0.0256(16) 0.0318(14) -0.0020(11) -0.0075(11) -0.0072(12)
C18 0.045(2) 0.0313(19) 0.0421(17) 0.0015(14) -0.0095(14) -0.0100(16)
C19 0.0324(17) 0.0383(19) 0.0361(16) -0.0040(13) -0.0027(12) -0.0116(15)
C20 0.0287(16) 0.0332(18) 0.0326(15) -0.0095(12) -0.0039(12) -0.0087(14)
C21 0.0360(18) 0.035(2) 0.0518(19) -0.0029(15) -0.0095(14) -0.0033(15)
C22 0.040(2) 0.057(3) 0.062(2) -0.0057(18) 0.0119(16) -0.0157(19)
C23 0.0226(14) 0.0297(16) 0.0226(13) 0.0052(11) -0.0085(10) -0.0132(12)
C24 0.0286(15) 0.0245(16) 0.0272(13) 0.0042(11) -0.0085(11) -0.0107(13)
C25 0.0343(17) 0.0251(17) 0.0425(16) 0.0036(12) -0.0141(13) -0.0127(14)
C26 0.0326(17) 0.043(2) 0.0467(17) 0.0097(15) -0.0136(13) -0.0241(16)
C27 0.0231(16) 0.043(2) 0.0460(17) -0.0020(14) -0.0053(13) -0.0144(15)
C28 0.0229(15) 0.0358(18) 0.0337(15) -0.0007(12) -0.0085(11) -0.0104(13)
C29 0.0199(16) 0.037(2) 0.071(2) -0.0126(16) -0.0041(14) -0.0085(14)
C30 0.049(2) 0.037(2) 0.148(4) -0.003(3) -0.045(3) 0.001(2)
C31 0.067(3) 0.071(3) 0.093(3) -0.046(3) 0.013(2) -0.020(2)
C32 0.0303(16) 0.0215(16) 0.0367(15) 0.0009(12) -0.0003(12) -0.0084(13)
C33 0.044(2) 0.0298(19) 0.0555(19) -0.0110(15) -0.0016(15) -0.0074(16)
C34 0.0266(16) 0.0282(17) 0.0489(17) 0.0023(13) -0.0026(13) -0.0077(14)
C35 0.0197(14) 0.0225(15) 0.0263(13) 0.0051(11) -0.0024(10) -0.0059(12)
C36 0.0283(16) 0.0311(18) 0.0357(15) -0.0042(13) 0.0049(12) -0.0120(14)
C37 0.0276(17) 0.046(2) 0.0431(17) -0.0042(15) 0.0084(13) -0.0144(15)
C38 0.0272(17) 0.050(2) 0.0452(17) 0.0070(15) -0.0041(13) -0.0207(16)
C39 0.0327(17) 0.0363(19) 0.0325(15) 0.0037(13) -0.0099(12) -0.0178(14)
C40 0.0275(15) 0.0230(15) 0.0245(13) 0.0061(11) -0.0074(11) -0.0094(12)
C41 0.0305(16) 0.0326(17) 0.0269(14) -0.0044(12) -0.0020(11) -0.0137(14)
C42 0.0438(19) 0.0389(19) 0.0308(15) -0.0057(13) -0.0054(13) -0.0179(16)
C43 0.057(2) 0.037(2) 0.0447(19) -0.0005(15) 0.0015(16) 0.0054(18)
C44 0.039(2) 0.057(2) 0.053(2) -0.0272(17) 0.0193(15) -0.0255(18)
C45 0.085(3) 0.050(3) 0.078(3) -0.020(2) 0.020(2) -0.035(2)
C46 0.107(4) 0.087(4) 0.059(2) -0.026(2) -0.019(2) -0.032(3)
C47 0.0252(15) 0.0252(16) 0.0351(15) 0.0099(12) -0.0104(11) -0.0111(13)
C48 0.0252(16) 0.043(2) 0.0433(17) 0.0083(14) -0.0114(13) -0.0065(15)
C49 0.0324(19) 0.056(3) 0.062(2) 0.0081(18) -0.0163(16) 0.0016(18)
C50 0.041(2) 0.055(3) 0.081(3) 0.023(2) -0.038(2) -0.012(2)
C51 0.057(2) 0.050(2) 0.052(2) 0.0194(17) -0.0338(17) -0.029(2)
C52 0.0406(18) 0.0301(18) 0.0419(16) 0.0136(13) -0.0197(13) -0.0224(15)
C53 0.061(2) 0.0356(19) 0.0311(15) 0.0055(13) -0.0215(14) -0.0204(17)
C54 0.115(4) 0.076(3) 0.0402(19) 0.0014(19) -0.021(2) -0.060(3)
C55 0.066(3) 0.071(3) 0.046(2) -0.0011(19) -0.0033(17) -0.035(2)
C56 0.0309(18) 0.036(2) 0.0446(17) 0.0011(14) -0.0039(13) 0.0045(15)
C57 0.069(3) 0.130(5) 0.058(2) -0.007(3) 0.004(2) -0.045(3)
C58 0.165(6) 0.114(5) 0.072(3) 0.022(3) -0.042(3) -0.097(5)

loop_
_atom_type_symbol
_atom_type_description
_atom_type_scat_dispersion_real
_atom_type_scat_dispersion_imag
_atom_type_scat_source
C C 0.0033 0.0016 'International Tables Vol C Tables 4.2.6.8 and 6.1.1.4'
H H 0.0000 0.0000 'International Tables Vol C Tables 4.2.6.8 and 6.1.1.4'
Co Co 0.3494 0.9721 'International Tables Vol C Tables 4.2.6.8 and 6.1.1.4'
N N 0.0061 0.0033 'International Tables Vol C Tables 4.2.6.8 and 6.1.1.4'
O O 0.0106 0.0060 'International Tables Vol C Tables 4.2.6.8 and 6.1.1.4'
Yb Yb -0.3850 5.5486 'International Tables Vol C Tables 4.2.6.8 and 6.1.1.4'

loop_
_geom_angle_atom_site_label_1
_geom_angle_atom_site_label_2
_geom_angle_atom_site_label_3
_geom_angle
_geom_angle_site_symmetry_1
_geom_angle_site_symmetry_3
_geom_angle_publ_flag
O1 Yb O5 81.70(8) . . ?
O1 Yb N1 103.07(8) . . ?
O1 Yb N2 105.80(8) . . ?
O1 Yb N3 135.94(7) . . ?
O1 Yb N4 90.54(8) . . ?
O1 Yb C5 104.46(8) . . ?
O1 Yb C6 114.43(8) . . ?
O5 Yb N1 141.64(7) . . ?
O5 Yb N2 83.67(7) . . ?
O5 Yb N4 118.34(7) . . ?
O5 Yb C5 112.47(8) . . ?
O5 Yb C6 103.45(7) . . ?
N1 Yb N2 58.23(7) . . ?
N1 Yb N4 99.80(8) . . ?
N1 Yb C5 29.20(8) . . ?
N1 Yb C6 108.58(8) . . ?
N2 Yb C5 29.17(7) . . ?
N2 Yb C6 139.72(8) . . ?
N3 Yb O5 86.49(8) . . ?
N3 Yb N1 112.08(8) . . ?
N3 Yb N2 114.88(8) . . ?
N3 Yb N4 58.68(8) . . ?
N3 Yb C5 119.25(8) . . ?
N3 Yb C6 29.38(8) . . ?
N4 Yb N2 154.71(8) . . ?
N4 Yb C5 128.55(8) . . ?
N4 Yb C6 29.30(8) . . ?
C6 Yb C5 129.97(8) . . ?
C1 Co C2 111.8(2) . . ?
C1 Co C3 115.8(2) . . ?
C1 Co C4 109.6(2) . . ?
C2 Co C3 107.5(2) . . ?
C4 Co C2 104.6(2) . . ?
C4 Co C3 106.8(2) . . ?
C1 O1 Yb 170.1(2) . . ?
C7 O5 Yb 120.25(17) . . ?
C7 O5 C10 108.9(2) . . ?
C10 O5 Yb 130.6(2) . . ?
C5 N1 Yb 92.1(2) . . ?
C5 N1 C11 117.7(2) . . ?
C11 N1 Yb1 148.6(2) . . ?
C5 N2 Yb 90.8(2) . . ?
C5 N2 C23 119.5(2) . . ?
C23 N2 Yb 147.2(2) . . ?
C6 N3 Yb 92.1(2) . . ?
C6 N3 C47 118.9(2) . . ?
C47 N3 Yb1 147.9(2) . . ?
C6 N4 Yb1 90.8(2) . . ?
C6 N4 C35 119.3(2) . . ?
C35 N4 Yb 149.8(2) . . ?
O1 C1 Co 176.6(2) . . ?
O2 C2 Co 177.2(5) . . ?
O3 C3 Co 179.2(4) . . ?
O4 C4 Co 177.2(3) . . ?
Yb1 C5 H5 172.8(2) . . ?
N1 C5 Yb1 58.74(13) . . ?
N1 C5 H5 121.0() . . ?
N2 C5 Yb1 60.05(13) . . ?
N2 C5 N1 118.4(2) . . ?
N2 C5 H5 120.6(16) . . ?
Yb C6 H6 176.6() . . ?
N3 C6 Yb 58.54(14) . . ?
N3 C6 H6 121.1() . . ?
N4 C6 Yb 59.89(14) . . ?
N4 C6 N3 118.4(2) . . ?
N4 C6 H6 120.5() . . ?
O5 C7 H7A 111.0 . . ?
O5 C7 H7B 111.0 . . ?
O5 C7 C8 103.8(3) . . ?
H7A C7 H7B 109.0 . . ?
C8 C7 H7A 111.0 . . ?
C8 C7 H7B 111.0 . . ?
C7 C8 H8A 111.3 . . ?
C7 C8 H8B 111.3 . . ?
H8A C8 H8B 109.2 . . ?
C9 C8 C7 102.5(3) . . ?
C9 C8 H8A 111.3 . . ?
C9 C8 H8B 111.3 . . ?
C8 C9 H9A 110.8 . . ?
C8 C9 H9B 110.8 . . ?
H9A C9 H9B 108.9 . . ?
C10 C9 C8 104.6(3) . . ?
C10 C9 H9A 110.8 . . ?
C10 C9 H9B 110.8 . . ?
O5 C10 C9 106.4(3) . . ?
O5 C10 H10A 110.4 . . ?
O5 C10 H10B 110.4 . . ?
C9 C10 H10A 110.4 . . ?
C9 C10 H10B 110.4 . . ?
H10A C10 H10B 108.6 . . ?
C12 C11 N1 120.1(2) . . ?
C12 C11 C16 121.0(2) . . ?
C16 C11 N1 118.9(2) . . ?
C11 C12 C13 118.1(3) . . ?
C11 C12 C20 123.2(2) . . ?
C13 C12 C20 118.6(3) . . ?
C12 C13 H13 119.3 . . ?
C14 C13 C12 121.5(3) . . ?
C14 C13 H13 119.3 . . ?
C13 C14 H14 120.2 . . ?
C13 C14 C15 119.7(3) . . ?
C15 C14 H14 120.2 . . ?
C14 C15 H15 119.2 . . ?
C14 C15 C16 121.5(3) . . ?
C16 C15 H15 119.2 . . ?
C11 C16 C17 122.3(2) . . ?
C15 C16 C11 118.2(3) . . ?
C15 C16 C17 119.6(2) . . ?
C16 C17 H17 107.6 . . ?
C16 C17 C18 112.4(2) . . ?
C16 C17 C19 110.2(2) . . ?
C18 C17 H17 107.6 . . ?
C19 C17 H17 107.6 . . ?
C19 C17 C18 111.1(2) . . ?
C17 C18 H18A 109.5 . . ?
C17 C18 H18B 109.5 . . ?
C17 C18 H18C 109.5 . . ?
H18A C18 H18B 109.5 . . ?
H18A C18 H18C 109.5 . . ?
H18B C18 H18C 109.5 . . ?
C17 C19 H19A 109.5 . . ?
C17 C19 H19B 109.5 . . ?
C17 C19 H19C 109.5 . . ?
H19A C19 H19B 109.5 . . ?
H19A C19 H19C 109.5 . . ?
H19B C19 H19C 109.5 . . ?
C12 C20 H20 108.0 . . ?
C12 C20 C21 111.1(2) . . ?
C12 C20 C22 111.4(2) . . ?
C21 C20 H20 108.0 . . ?
C22 C20 H20 108.0 . . ?
C22 C20 C21 110.2(3) . . ?
C20 C21 H21A 109.5 . . ?
C20 C21 H21B 109.5 . . ?
C20 C21 H21C 109.5 . . ?
H21A C21 H21B 109.5 . . ?
H21A C21 H21C 109.5 . . ?
H21B C21 H21C 109.5 . . ?
C20 C22 H22A 109.5 . . ?
C20 C22 H22B 109.5 . . ?
C20 C22 H22C 109.5 . . ?
H22A C22 H22B 109.5 . . ?
H22A C22 H22C 109.5 . . ?
H22B C22 H22C 109.5 . . ?
C24 C23 N2 119.0(2) . . ?
C24 C23 C28 120.5(3) . . ?
C28 C23 N2 120.5(3) . . ?
C23 C24 C32 120.6(2) . . ?
C25 C24 C23 119.0(3) . . ?
C25 C24 C32 120.4(3) . . ?
C24 C25 H25 119.6 . . ?
C26 C25 C24 120.9(3) . . ?
C26 C25 H25 119.6 . . ?
C25 C26 H26 120.3 . . ?
C27 C26 C25 119.3(3) . . ?
C27 C26 H26 120.3 . . ?
C26 C27 H27 118.8 . . ?
C26 C27 C28 122.5(3) . . ?
C28 C27 H27 118.8 . . ?
C23 C28 C29 122.8(3) . . ?
C27 C28 C23 117.8(3) . . ?
C27 C28 C29 119.4(3) . . ?
C28 C29 H29 108.3 . . ?
C28 C29 C30 110.7(3) . . ?
C28 C29 C31 110.9(3) . . ?
C30 C29 H29 108.3 . . ?
C31 C29 H29 108.3 . . ?
C31 C29 C30 110.0(3) . . ?
C29 C30 H30A 109.5 . . ?
C29 C30 H30B 109.5 . . ?
C29 C30 H30C 109.5 . . ?
H30A C30 H30B 109.5 . . ?
H30A C30 H30C 109.5 . . ?
H30B C30 H30C 109.5 . . ?
C29 C31 H31A 109.5 . . ?
C29 C31 H31B 109.5 . . ?
C29 C31 H31C 109.5 . . ?
H31A C31 H31B 109.5 . . ?
H31A C31 H31C 109.5 . . ?
H31B C31 H31C 109.5 . . ?
C24 C32 H32 107.2 . . ?
C24 C32 C33 113.8(3) . . ?
C24 C32 C34 110.9(2) . . ?
C33 C32 H32 107.2 . . ?
C33 C32 C34 110.2(3) . . ?
C34 C32 H32 107.2 . . ?
C32 C33 H33B 109.5 . . ?
C32 C33 H33A 109.5 . . ?
C32 C33 H33C 109.5 . . ?
H33B C33 H33A 109.5 . . ?
H33B C33 H33C 109.5 . . ?
H33A C33 H33C 109.5 . . ?
C32 C34 H34A 109.5 . . ?
C32 C34 H34B 109.5 . . ?
C32 C34 H34C 109.5 . . ?
H34A C34 H34B 109.5 . . ?
H34A C34 H34C 109.5 . . ?
H34B C34 H34C 109.5 . . ?
C36 C35 N4 119.3(2) . . ?
C40 C35 N4 120.3(2) . . ?
C40 C35 C36 120.3(3) . . ?
C35 C36 C44 122.5(3) . . ?
C37 C36 C35 118.4(3) . . ?
C37 C36 C44 119.0(3) . . ?
C36 C37 H37 119.2 . . ?
C38 C37 C36 121.6(3) . . ?
C38 C37 H37 119.2 . . ?
C37 C38 H38 120.3 . . ?
C39 C38 C37 119.4(3) . . ?
C39 C38 H38 120.3 . . ?
C38 C39 H39 119.2 . . ?
C38 C39 C40 121.6(3) . . ?
C40 C39 H39 119.2 . . ?
C35 C40 C41 121.9(2) . . ?
C39 C40 C35 118.6(3) . . ?
C39 C40 C41 119.5(3) . . ?
C40 C41 H41 108.1 . . ?
C40 C41 C43 111.0(2) . . ?
C42 C41 C40 111.9(2) . . ?
C42 C41 H41 108.1 . . ?
C42 C41 C43 109.5(3) . . ?
C43 C41 H41 108.1 . . ?
C41 C42 H42A 109.5 . . ?
C41 C42 H42B 109.5 . . ?
C41 C42 H42C 109.5 . . ?
H42A C42 H42B 109.5 . . ?
H42A C42 H42C 109.5 . . ?
H42B C42 H42C 109.5 . . ?
C41 C43 H43A 109.5 . . ?
C41 C43 H43B 109.5 . . ?
C41 C43 H43C 109.5 . . ?
H43A C43 H43B 109.5 . . ?
H43A C43 H43C 109.5 . . ?
H43B C43 H43C 109.5 . . ?
C36 C44 H44 108.5 . . ?
C36 C44 C46 109.9(3) . . ?
C45 C44 C36 112.1(3) . . ?
C45 C44 H44 108.5 . . ?
C45 C44 C46 109.2(3) . . ?
C46 C44 H44 108.5 . . ?
C44 C45 H45A 109.5 . . ?
C44 C45 H45B 109.5 . . ?
C44 C45 H45C 109.5 . . ?
H45A C45 H45B 109.5 . . ?
H45A C45 H45C 109.5 . . ?
H45B C45 H45C 109.5 . . ?
C44 C46 H46A 109.5 . . ?
C44 C46 H46B 109.5 . . ?
C44 C46 H46C 109.5 . . ?
H46A C46 H46B 109.5 . . ?
H46A C46 H46C 109.5 . . ?
H46B C46 H46C 109.5 . . ?
C48 C47 N3 119.8(2) . . ?
C48 C47 C52 120.0(3) . . ?
C52 C47 N3 120.2(3) . . ?
C47 C48 C56 121.7(3) . . ?
C49 C48 C47 119.1(3) . . ?
C49 C48 C56 119.0(3) . . ?
C48 C49 H49 119.4 . . ?
C50 C49 C48 121.2(3) . . ?
C50 C49 H49 119.4 . . ?
C49 C50 H50 120.0 . . ?
C51 C50 C49 120.1(3) . . ?
C51 C50 H50 120.0 . . ?
C50 C51 H51 119.2 . . ?
C50 C51 C52 121.5(3) . . ?
C52 C51 H51 119.2 . . ?
C47 C52 C53 122.6(3) . . ?
C51 C52 C47 118.1(3) . . ?
C51 C52 C53 119.1(3) . . ?
C52 C53 H53 108.1 . . ?
C52 C53 C54 114.2(3) . . ?
C52 C53 C55 109.9(3) . . ?
C54 C53 H53 108.1 . . ?
C55 C53 H53 108.1 . . ?
C55 C53 C54 108.3(3) . . ?
C53 C54 H54A 109.5 . . ?
C53 C54 H54B 109.5 . . ?
C53 C54 H54C 109.5 . . ?
H54A C54 H54B 109.5 . . ?
H54A C54 H54C 109.5 . . ?
H54B C54 H54C 109.5 . . ?
C53 C55 H55A 109.5 . . ?
C53 C55 H55B 109.5 . . ?
C53 C55 H55C 109.5 . . ?
H55A C55 H55B 109.5 . . ?
H55A C55 H55C 109.5 . . ?
H55B C55 H55C 109.5 . . ?
C48 C56 H56 107.8 . . ?
C57 C56 C48 113.1(3) . . ?
C57 C56 H56 107.8 . . ?
C58 C56 C48 110.2(3) . . ?
C58 C56 H56 107.8 . . ?
C58 C56 C57 110.0(4) . . ?
C56 C57 H57A 109.5 . . ?
C56 C57 H57B 109.5 . . ?
C56 C57 H57C 109.5 . . ?
H57A C57 H57B 109.5 . . ?
H57A C57 H57C 109.5 . . ?
H57B C57 H57C 109.5 . . ?
C56 C58 H58A 109.5 . . ?
C56 C58 H58B 109.5 . . ?
C56 C58 H58C 109.5 . . ?
H58A C58 H58B 109.5 . . ?
H58A C58 H58C 109.5 . . ?
H58B C58 H58C 109.5 . . ?

loop_
_geom_bond_atom_site_label_1
_geom_bond_atom_site_label_2
_geom_bond_distance
_geom_bond_site_symmetry_2
_geom_bond_publ_flag
Yb O1 2.248(2) . ?
Yb O5 2.304(2) . ?
Yb N1 2.307(2) . ?
Yb N2 2.337(2) . ?
Yb N3 2.292(2) . ?
Yb N4 2.324(2) . ?
Yb C5 2.697(3) . ?
Yb C6 2.686(3) . ?
Co C1 1.705(3) . ?
Co C2 1.783(5) . ?
Co C3 1.787(4) . ?
Co C4 1.763(3) . ?
O1 C1 1.200(3) . ?
O2 C2 1.143(5) . ?
O3 C3 1.152(5) . ?
O4 C4 1.140(4) . ?
O5 C7 1.459(4) . ?
O5 C10 1.459(4) . ?
N1 C5 1.317(3) . ?
N1 C11 1.448(3) . ?
N2 C5 1.315(3) . ?
N2 C23 1.437(3) . ?
N3 C6 1.319(3) . ?
N3 C47 1.438(3) . ?
N4 C6 1.315(3) . ?
N4 C35 1.436(3) . ?
C5 H5 0.94(2) . ?
C6 H6 0.90(3) . ?
C7 H7A 0.9700 . ?
C7 H7B 0.9700 . ?
C7 C8 1.520(5) . ?
C8 H8A 0.9700 . ?
C8 H8B 0.9700 . ?
C8 C9 1.510(6) . ?
C9 H9A 0.9700 . ?
C9 H9B 0.9700 . ?
C9 C10 1.508(5) . ?
C10 H10A 0.9700 . ?
C10 H10B 0.9700 . ?
C11 C12 1.397(4) . ?
C11 C16 1.406(4) . ?
C12 C13 1.400(4) . ?
C12 C20 1.520(4) . ?
C13 H13 0.9300 . ?
C13 C14 1.367(4) . ?
C14 H14 0.9300 . ?
C14 C15 1.378(4) . ?
C15 H15 0.9300 . ?
C15 C16 1.388(4) . ?
C16 C17 1.513(4) . ?
C17 H17 0.9800 . ?
C17 C18 1.532(4) . ?
C17 C19 1.531(4) . ?
C18 H18A 0.9600 . ?
C18 H18B 0.9600 . ?
C18 H18C 0.9600 . ?
C19 H19A 0.9600 . ?
C19 H19B 0.9600 . ?
C19 H19C 0.9600 . ?
C20 H20 0.9800 . ?
C20 C21 1.525(4) . ?
C20 C22 1.525(4) . ?
C21 H21A 0.9600 . ?
C21 H21B 0.9600 . ?
C21 H21C 0.9600 . ?
C22 H22A 0.9600 . ?
C22 H22B 0.9600 . ?
C22 H22C 0.9600 . ?
C23 C24 1.400(4) . ?
C23 C28 1.411(4) . ?
C24 C25 1.396(4) . ?
C24 C32 1.518(4) . ?
C25 H25 0.9300 . ?
C25 C26 1.383(4) . ?
C26 H26 0.9300 . ?
C26 C27 1.367(4) . ?
C27 H27 0.9300 . ?
C27 C28 1.391(4) . ?
C28 C29 1.509(4) . ?
C29 H29 0.9800 . ?
C29 C30 1.532(5) . ?
C29 C31 1.530(5) . ?
C30 H30A 0.9600 . ?
C30 H30B 0.9600 . ?
C30 H30C 0.9600 . ?
C31 H31A 0.9600 . ?
C31 H31B 0.9600 . ?
C31 H31C 0.9600 . ?
C32 H32 0.9800 . ?
C32 C33 1.526(4) . ?
C32 C34 1.541(4) . ?
C33 H33B 0.9600 . ?
C33 H33A 0.9600 . ?
C33 H33C 0.9600 . ?
C34 H34A 0.9600 . ?
C34 H34B 0.9600 . ?
C34 H34C 0.9600 . ?
C35 C36 1.409(4) . ?
C35 C40 1.401(4) . ?
C36 C37 1.389(4) . ?
C36 C44 1.529(4) . ?
C37 H37 0.9300 . ?
C37 C38 1.375(4) . ?
C38 H38 0.9300 . ?
C38 C39 1.374(4) . ?
C39 H39 0.9300 . ?
C39 C40 1.388(4) . ?
C40 C41 1.520(4) . ?
C41 H41 0.9800 . ?
C41 C42 1.520(4) . ?
C41 C43 1.528(4) . ?
C42 H42A 0.9600 . ?
C42 H42B 0.9600 . ?
C42 H42C 0.9600 . ?
C43 H43A 0.9600 . ?
C43 H43B 0.9600 . ?
C43 H43C 0.9600 . ?
C44 H44 0.9800 . ?
C44 C45 1.514(5) . ?
C44 C46 1.532(5) . ?
C45 H45A 0.9600 . ?
C45 H45B 0.9600 . ?
C45 H45C 0.9600 . ?
C46 H46A 0.9600 . ?
C46 H46B 0.9600 . ?
C46 H46C 0.9600 . ?
C47 C48 1.397(4) . ?
C47 C52 1.409(4) . ?
C48 C49 1.389(4) . ?
C48 C56 1.525(4) . ?
C49 H49 0.9300 . ?
C49 C50 1.365(5) . ?
C50 H50 0.9300 . ?
C50 C51 1.363(5) . ?
C51 H51 0.9300 . ?
C51 C52 1.397(4) . ?
C52 C53 1.508(4) . ?
C53 H53 0.9800 . ?
C53 C54 1.534(4) . ?
C53 C55 1.527(4) . ?
C54 H54A 0.9600 . ?
C54 H54B 0.9600 . ?
C54 H54C 0.9600 . ?
C55 H55A 0.9600 . ?
C55 H55B 0.9600 . ?
C55 H55C 0.9600 . ?
C56 H56 0.9800 . ?
C56 C57 1.506(5) . ?
C56 C58 1.506(5) . ?
C57 H57A 0.9600 . ?
C57 H57B 0.9600 . ?
C57 H57C 0.9600 . ?
C58 H58A 0.9600 . ?
C58 H58B 0.9600 . ?
C58 H58C 0.9600 . ?
